data_4036187
loop_
_publ_author_name
'Kumar, Sushil'
'Tao, Yu-Tai'

_publ_section_title
;
 Synthesis of Polyarylated Carbazoles: Discovery toward Soluble
 Phenanthro- and Tetraceno-Fused Carbazole Derivatives.
;
_journal_issue 10
_journal_name_full 'The Journal of organic chemistry'
_journal_page_first 5066
_journal_page_last 5076
_journal_paper_doi 10.1021/acs.joc.5b00423
_journal_volume 80
_journal_year 2015
_chemical_formula_moiety 'C36.50 H18 F4 N'
_chemical_formula_sum 'C36.5 H18 F4 N'
_chemical_formula_weight 546.52
_space_group_IT_number 14
_space_group_name_Hall '-P 2ybc'
_space_group_name_H-M_alt 'P 1 21/c 1'
_symmetry_cell_setting monoclinic
_symmetry_space_group_name_H-M 'P 1 21/c 1'
_atom_sites_solution_hydrogens geom
_atom_sites_solution_primary direct
_atom_sites_solution_secondary difmap
_audit_creation_method SHELXL-97
_cell_angle_alpha 90.00
_cell_angle_beta 95.933(6)
_cell_angle_gamma 90.00
_cell_formula_units_Z 4
_cell_length_a 14.566(3)
_cell_length_b 20.540(4)
_cell_length_c 7.8955(14)
_cell_measurement_reflns_used 0
_cell_measurement_temperature 200(2)
_cell_measurement_theta_max 0
_cell_measurement_theta_min 0
_cell_volume 2349.6(8)
_computing_molecular_graphics 'Ortep-3 for Windows (Farrugia, 1997)'
_computing_publication_material 'WinGX publication routines (Farrugia, 1999)'
_computing_structure_refinement 'SHELXL-97 (Sheldrick, 1997)'
_computing_structure_solution 'SHELXS-86 (Sheldrick, 1986)'
_diffrn_ambient_temperature 200(2)
_diffrn_measured_fraction_theta_full 0.945
_diffrn_measured_fraction_theta_max 0.945
_diffrn_radiation_monochromator graphite
_diffrn_radiation_source 'fine-focus sealed tube'
_diffrn_radiation_type MoK\a
_diffrn_radiation_wavelength 0.71073
_diffrn_reflns_av_R_equivalents 0.0827
_diffrn_reflns_av_sigmaI/netI 0.0831
_diffrn_reflns_limit_h_max 17
_diffrn_reflns_limit_h_min -17
_diffrn_reflns_limit_k_max 24
_diffrn_reflns_limit_k_min -24
_diffrn_reflns_limit_l_max 9
_diffrn_reflns_limit_l_min -8
_diffrn_reflns_number 14997
_diffrn_reflns_theta_full 25.04
_diffrn_reflns_theta_max 25.04
_diffrn_reflns_theta_min 1.41
_exptl_absorpt_coefficient_mu 0.112
_exptl_absorpt_correction_T_max 0.9978
_exptl_absorpt_correction_T_min 0.9546
_exptl_absorpt_correction_type multi-scan
_exptl_crystal_colour orange
_exptl_crystal_density_diffrn 1.545
_exptl_crystal_density_method 'not measured'
_exptl_crystal_description prism
_exptl_crystal_F_000 1120
_exptl_crystal_size_max 0.42
_exptl_crystal_size_mid 0.06
_exptl_crystal_size_min 0.02
_refine_diff_density_max 0.222
_refine_diff_density_min -0.317
_refine_diff_density_rms 0.050
_refine_ls_extinction_method none
_refine_ls_goodness_of_fit_ref 1.141
_refine_ls_hydrogen_treatment constr
_refine_ls_matrix_type full
_refine_ls_number_parameters 382
_refine_ls_number_reflns 3932
_refine_ls_number_restraints 0
_refine_ls_restrained_S_all 1.141
_refine_ls_R_factor_all 0.1328
_refine_ls_R_factor_gt 0.0724
_refine_ls_shift/su_max 0.048
_refine_ls_shift/su_mean 0.001
_refine_ls_structure_factor_coef Fsqd
_refine_ls_weighting_details 'calc w=1/[\s^2^(Fo^2^)+(0.0573P)^2^+1.8629P] where P=(Fo^2^+2Fc^2^)/3'
_refine_ls_weighting_scheme calc
_refine_ls_wR_factor_gt 0.1576
_refine_ls_wR_factor_ref 0.1795
_reflns_number_gt 2289
_reflns_number_total 3932
_reflns_threshold_expression >2sigma(I)
_cod_data_source_file jo5b00423_si_002.cif
_cod_data_source_block a15841
_cod_original_cell_volume 2349.6(7)
_cod_original_sg_symbol_H-M 'P 21/c'
_cod_original_formula_sum 'C36.50 H18 F4 N'
_cod_database_code 4036187

loop_
_symmetry_equiv_pos_as_xyz
'x, y, z'
'-x, y+1/2, -z+1/2'
'-x, -y, -z'
'x, -y-1/2, z-1/2'

loop_
_atom_site_label
_atom_site_type_symbol
_atom_site_fract_x
_atom_site_fract_y
_atom_site_fract_z
_atom_site_U_iso_or_equiv
_atom_site_adp_type
_atom_site_occupancy
_atom_site_symmetry_multiplicity
_atom_site_calc_flag
_atom_site_refinement_flags
_atom_site_disorder_assembly
_atom_site_disorder_group
C1 C 0.3726(6) 0.5466(4) 0.3712(12) 0.048(2) Uani 0.50 1 d P A 1
H1A H 0.4298 0.5301 0.3318 0.072 Uiso 0.50 1 calc PR A 1
H1B H 0.3868 0.5831 0.4495 0.072 Uiso 0.50 1 calc PR A 1
H1C H 0.3310 0.5615 0.2733 0.072 Uiso 0.50 1 calc PR A 1
C2 C 0.3576(3) 0.4347(2) 0.4333(5) 0.0423(11) Uani 1 1 d . A .
C3 C 0.4335(3) 0.4095(2) 0.3672(5) 0.0432(11) Uani 1 1 d . . .
H3 H 0.4771 0.4376 0.3233 0.052 Uiso 1 1 calc R . .
C4 C 0.4458(3) 0.3419(2) 0.3652(5) 0.0382(10) Uani 1 1 d . . .
C5 C 0.5283(3) 0.3132(2) 0.3030(5) 0.0380(10) Uani 1 1 d . . .
C6 C 0.5979(3) 0.3523(2) 0.2439(5) 0.0434(11) Uani 1 1 d . . .
H6 H 0.5901 0.3982 0.2419 0.052 Uiso 1 1 calc R . .
C7 C 0.6766(3) 0.3263(2) 0.1891(5) 0.0481(11) Uani 1 1 d . . .
H7 H 0.7228 0.3533 0.1493 0.058 Uiso 1 1 calc R . .
C8 C 0.6857(3) 0.2598(2) 0.1942(5) 0.0487(12) Uani 1 1 d . . .
C9 C 0.6216(3) 0.2194(2) 0.2482(5) 0.0482(12) Uani 1 1 d . . .
H9 H 0.6312 0.1737 0.2490 0.058 Uiso 1 1 calc R . .
C10 C 0.5401(3) 0.2454(2) 0.3034(5) 0.0393(10) Uani 1 1 d . . .
C11 C 0.4687(3) 0.2025(2) 0.3570(5) 0.0382(10) Uani 1 1 d . . .
C12 C 0.4769(3) 0.1347(2) 0.3486(5) 0.0469(11) Uani 1 1 d . . .
H12 H 0.5310 0.1157 0.3122 0.056 Uiso 1 1 calc R . .
C13 C 0.4079(3) 0.0962(2) 0.3923(5) 0.0487(11) Uani 1 1 d . . .
C14 C 0.3278(3) 0.1202(2) 0.4476(5) 0.0475(11) Uani 1 1 d . . .
H14 H 0.2802 0.0920 0.4768 0.057 Uiso 1 1 calc R . .
C15 C 0.3197(3) 0.1864(2) 0.4585(5) 0.0451(11) Uani 1 1 d . . .
H15 H 0.2653 0.2040 0.4972 0.054 Uiso 1 1 calc R . .
C16 C 0.3885(3) 0.2296(2) 0.4150(5) 0.0375(10) Uani 1 1 d . . .
C17 C 0.3783(3) 0.3001(2) 0.4254(5) 0.0373(10) Uani 1 1 d . . .
C18 C 0.3017(3) 0.3278(2) 0.4941(5) 0.0398(10) Uani 1 1 d . . .
H18 H 0.2569 0.3003 0.5365 0.048 Uiso 1 1 calc R . .
C19 C 0.2911(3) 0.3945(2) 0.5003(5) 0.0384(10) Uani 1 1 d . . .
C20 C 0.2230(3) 0.43752(19) 0.5612(5) 0.0373(10) Uani 1 1 d . . .
C21 C 0.2499(3) 0.5018(2) 0.5259(5) 0.0382(10) Uani 1 1 d . A .
C22 C 0.1975(3) 0.5545(2) 0.5602(5) 0.0403(10) Uani 1 1 d . . .
H22 H 0.2167 0.5972 0.5338 0.048 Uiso 1 1 calc R . .
C23 C 0.1150(3) 0.54500(19) 0.6349(4) 0.0349(10) Uani 1 1 d . . .
C24 C 0.0878(2) 0.48068(18) 0.6762(4) 0.0332(9) Uani 1 1 d . . .
C25 C 0.1428(3) 0.42792(19) 0.6373(4) 0.0359(10) Uani 1 1 d . . .
H25 H 0.1248 0.3850 0.6636 0.043 Uiso 1 1 calc R . .
C26 C 0.0022(3) 0.47087(18) 0.7539(4) 0.0332(9) Uani 1 1 d . . .
C27 C -0.0279(3) 0.4085(2) 0.7969(5) 0.0409(10) Uani 1 1 d . . .
H27 H 0.0092 0.3718 0.7765 0.049 Uiso 1 1 calc R . .
C28 C -0.1092(3) 0.3988(2) 0.8675(5) 0.0455(11) Uani 1 1 d . . .
H28 H -0.1285 0.3564 0.8961 0.055 Uiso 1 1 calc R . .
C29 C -0.1615(3) 0.4525(2) 0.8951(5) 0.0485(11) Uani 1 1 d . . .
C30 C -0.1363(3) 0.5138(2) 0.8571(5) 0.0463(11) Uani 1 1 d . . .
H30 H -0.1749 0.5495 0.8787 0.056 Uiso 1 1 calc R . .
C31 C -0.0535(3) 0.52465(18) 0.7861(5) 0.0350(9) Uani 1 1 d . . .
C32 C -0.0260(3) 0.59030(18) 0.7423(5) 0.0357(10) Uani 1 1 d . . .
C33 C -0.0815(3) 0.6444(2) 0.7712(5) 0.0446(11) Uani 1 1 d . . .
H33 H -0.1368 0.6389 0.8236 0.053 Uiso 1 1 calc R . .
C34 C -0.0555(3) 0.7046(2) 0.7240(6) 0.0524(12) Uani 1 1 d . . .
C35 C 0.0233(3) 0.7162(2) 0.6476(7) 0.0605(14) Uani 1 1 d . . .
H35 H 0.0391 0.7589 0.6150 0.073 Uiso 1 1 calc R . .
C36 C 0.0785(3) 0.6639(2) 0.6200(6) 0.0505(12) Uani 1 1 d . . .
H36 H 0.1335 0.6710 0.5676 0.061 Uiso 1 1 calc R . .
C37 C 0.0561(3) 0.60008(19) 0.6668(5) 0.0367(10) Uani 1 1 d . . .
N1 N 0.3321(2) 0.49945(17) 0.4511(4) 0.0459(9) Uani 1 1 d . . .
F1 F 0.76393(16) 0.23320(13) 0.1402(4) 0.0696(8) Uani 1 1 d . . .
F2 F 0.41673(17) 0.02996(12) 0.3801(4) 0.0695(8) Uani 1 1 d . . .
F3 F -0.24295(18) 0.44362(13) 0.9636(4) 0.0795(9) Uani 1 1 d . . .
F4 F -0.11171(17) 0.75638(12) 0.7519(4) 0.0734(9) Uani 1 1 d . . .
H1' H 0.337(7) 0.572(5) 0.391(14) 0.088 Uiso 0.50 1 d P B 2

loop_
_atom_site_aniso_label
_atom_site_aniso_U_11
_atom_site_aniso_U_22
_atom_site_aniso_U_33
_atom_site_aniso_U_23
_atom_site_aniso_U_13
_atom_site_aniso_U_12
C1 0.044(6) 0.051(6) 0.049(6) 0.002(5) 0.008(5) -0.004(4)
C2 0.041(3) 0.059(3) 0.027(2) 0.005(2) 0.002(2) 0.000(2)
C3 0.038(3) 0.059(3) 0.032(3) 0.007(2) 0.004(2) -0.002(2)
C4 0.034(2) 0.063(3) 0.017(2) -0.0003(19) -0.0010(18) -0.001(2)
C5 0.036(2) 0.059(3) 0.018(2) -0.0007(19) -0.0024(18) -0.001(2)
C6 0.038(3) 0.064(3) 0.028(2) -0.005(2) 0.004(2) -0.004(2)
C7 0.041(3) 0.070(3) 0.033(3) -0.004(2) 0.004(2) -0.011(2)
C8 0.027(3) 0.077(4) 0.041(3) -0.012(2) 0.002(2) 0.001(2)
C9 0.038(3) 0.063(3) 0.043(3) -0.007(2) -0.001(2) -0.001(2)
C10 0.032(2) 0.063(3) 0.022(2) -0.0036(19) -0.0033(18) -0.003(2)
C11 0.038(2) 0.056(3) 0.020(2) -0.0008(18) -0.0018(18) -0.003(2)
C12 0.039(3) 0.063(3) 0.038(3) -0.004(2) 0.002(2) 0.000(2)
C13 0.059(3) 0.047(3) 0.039(3) -0.003(2) 0.002(2) -0.001(2)
C14 0.051(3) 0.061(3) 0.032(3) 0.002(2) 0.008(2) -0.008(2)
C15 0.043(3) 0.060(3) 0.033(3) 0.000(2) 0.010(2) -0.001(2)
C16 0.036(2) 0.059(3) 0.017(2) 0.0010(19) 0.0014(18) -0.003(2)
C17 0.034(2) 0.056(3) 0.021(2) -0.0007(18) -0.0038(18) 0.000(2)
C18 0.036(2) 0.059(3) 0.023(2) 0.003(2) -0.0012(18) -0.002(2)
C19 0.037(2) 0.056(3) 0.022(2) 0.0026(19) 0.0015(18) 0.002(2)
C20 0.037(2) 0.050(3) 0.023(2) 0.0004(18) -0.0029(19) 0.003(2)
C21 0.036(2) 0.056(3) 0.023(2) 0.0053(19) -0.0007(18) -0.004(2)
C22 0.045(3) 0.044(3) 0.031(2) 0.0015(19) 0.000(2) -0.003(2)
C23 0.038(2) 0.045(3) 0.020(2) 0.0006(17) -0.0027(18) -0.0038(19)
C24 0.036(2) 0.042(2) 0.020(2) 0.0007(17) -0.0048(17) -0.0001(18)
C25 0.037(2) 0.045(2) 0.024(2) 0.0021(18) -0.0005(19) -0.0009(19)
C26 0.036(2) 0.044(2) 0.018(2) 0.0010(17) -0.0019(17) 0.0013(19)
C27 0.045(3) 0.046(3) 0.031(2) 0.0043(19) 0.005(2) 0.005(2)
C28 0.049(3) 0.047(3) 0.041(3) 0.010(2) 0.009(2) -0.001(2)
C29 0.049(3) 0.059(3) 0.041(3) 0.008(2) 0.021(2) 0.005(2)
C30 0.053(3) 0.047(3) 0.041(3) 0.002(2) 0.014(2) 0.010(2)
C31 0.041(2) 0.042(2) 0.021(2) -0.0002(17) 0.0006(18) 0.0020(19)
C32 0.037(2) 0.043(2) 0.025(2) -0.0060(18) -0.0060(19) 0.0005(19)
C33 0.045(3) 0.046(3) 0.041(3) -0.008(2) 0.001(2) 0.000(2)
C34 0.052(3) 0.038(3) 0.064(3) -0.010(2) -0.008(3) 0.007(2)
C35 0.054(3) 0.044(3) 0.083(4) -0.002(2) 0.001(3) -0.007(2)
C36 0.047(3) 0.044(3) 0.059(3) -0.002(2) 0.003(2) -0.006(2)
C37 0.039(2) 0.042(2) 0.027(2) -0.0039(18) -0.0079(19) -0.0012(19)
N1 0.041(2) 0.055(2) 0.042(2) 0.0087(18) 0.0085(17) -0.0009(18)
F1 0.0422(15) 0.086(2) 0.084(2) -0.0148(16) 0.0216(14) -0.0006(14)
F2 0.0706(19) 0.0556(18) 0.084(2) -0.0015(14) 0.0138(15) -0.0038(14)
F3 0.0733(19) 0.0722(19) 0.103(2) 0.0238(16) 0.0548(18) 0.0104(15)
F4 0.0639(18) 0.0439(16) 0.112(3) -0.0109(15) 0.0056(16) 0.0067(13)

loop_
_atom_type_symbol
_atom_type_description
_atom_type_scat_dispersion_real
_atom_type_scat_dispersion_imag
_atom_type_scat_source
C C 0.0033 0.0016 'International Tables Vol C Tables 4.2.6.8 and 6.1.1.4'
H H 0.0000 0.0000 'International Tables Vol C Tables 4.2.6.8 and 6.1.1.4'
N N 0.0061 0.0033 'International Tables Vol C Tables 4.2.6.8 and 6.1.1.4'
F F 0.0171 0.0103 'International Tables Vol C Tables 4.2.6.8 and 6.1.1.4'

loop_
_geom_angle_atom_site_label_1
_geom_angle_atom_site_label_2
_geom_angle_atom_site_label_3
_geom_angle
N1 C1 H1A 109.5
N1 C1 H1B 109.5
H1A C1 H1B 109.5
N1 C1 H1C 109.5
H1A C1 H1C 109.5
H1B C1 H1C 109.5
N1 C1 H1' 93(9)
H1A C1 H1' 156.9
H1B C1 H1' 56.8
H1C C1 H1' 64.5
C3 C2 N1 129.3(4)
C3 C2 C19 122.1(4)
N1 C2 C19 108.6(4)
C2 C3 C4 119.1(4)
C2 C3 H3 120.4
C4 C3 H3 120.4
C3 C4 C17 120.1(4)
C3 C4 C5 120.8(4)
C17 C4 C5 119.2(4)
C10 C5 C6 118.2(4)
C10 C5 C4 120.1(4)
C6 C5 C4 121.6(4)
C7 C6 C5 122.4(4)
C7 C6 H6 118.8
C5 C6 H6 118.8
C8 C7 C6 117.3(4)
C8 C7 H7 121.4
C6 C7 H7 121.4
C9 C8 F1 118.6(4)
C9 C8 C7 123.5(4)
F1 C8 C7 117.9(4)
C8 C9 C10 119.8(4)
C8 C9 H9 120.1
C10 C9 H9 120.1
C5 C10 C9 118.8(4)
C5 C10 C11 120.6(4)
C9 C10 C11 120.5(4)
C12 C11 C16 119.1(4)
C12 C11 C10 121.3(4)
C16 C11 C10 119.6(4)
C13 C12 C11 120.0(4)
C13 C12 H12 120.0
C11 C12 H12 120.0
C12 C13 F2 119.0(4)
C12 C13 C14 123.2(4)
F2 C13 C14 117.7(4)
C15 C14 C13 117.2(4)
C15 C14 H14 121.4
C13 C14 H14 121.4
C14 C15 C16 122.9(4)
C14 C15 H15 118.6
C16 C15 H15 118.6
C15 C16 C11 117.6(4)
C15 C16 C17 122.2(4)
C11 C16 C17 120.2(4)
C18 C17 C4 119.1(4)
C18 C17 C16 120.7(4)
C4 C17 C16 120.2(4)
C19 C18 C17 120.7(4)
C19 C18 H18 119.7
C17 C18 H18 119.7
C18 C19 C2 118.8(4)
C18 C19 C20 134.5(4)
C2 C19 C20 106.6(4)
C25 C20 C21 118.9(4)
C25 C20 C19 134.1(4)
C21 C20 C19 107.0(4)
C22 C21 N1 129.4(4)
C22 C21 C20 121.9(4)
N1 C21 C20 108.6(4)
C21 C22 C23 119.5(4)
C21 C22 H22 120.2
C23 C22 H22 120.2
C22 C23 C24 119.6(4)
C22 C23 C37 120.6(4)
C24 C23 C37 119.8(4)
C25 C24 C23 119.2(4)
C25 C24 C26 121.2(3)
C23 C24 C26 119.6(3)
C20 C25 C24 120.9(4)
C20 C25 H25 119.5
C24 C25 H25 119.5
C27 C26 C31 118.1(4)
C27 C26 C24 121.9(3)
C31 C26 C24 120.0(3)
C28 C27 C26 122.1(4)
C28 C27 H27 118.9
C26 C27 H27 118.9
C29 C28 C27 117.7(4)
C29 C28 H28 121.1
C27 C28 H28 121.1
C30 C29 F3 118.6(4)
C30 C29 C28 123.0(4)
F3 C29 C28 118.3(4)
C29 C30 C31 120.2(4)
C29 C30 H30 119.9
C31 C30 H30 119.9
C30 C31 C26 118.9(4)
C30 C31 C32 120.8(4)
C26 C31 C32 120.3(4)
C37 C32 C33 119.0(4)
C37 C32 C31 119.9(3)
C33 C32 C31 121.1(4)
C34 C33 C32 119.6(4)
C34 C33 H33 120.2
C32 C33 H33 120.2
C33 C34 C35 123.3(4)
C33 C34 F4 118.3(4)
C35 C34 F4 118.4(4)
C34 C35 C36 117.7(4)
C34 C35 H35 121.1
C36 C35 H35 121.1
C35 C36 C37 122.1(4)
C35 C36 H36 119.0
C37 C36 H36 119.0
C32 C37 C36 118.3(4)
C32 C37 C23 120.3(4)
C36 C37 C23 121.4(4)
C1 N1 C21 128.4(5)
C1 N1 C2 120.8(5)
C21 N1 C2 109.1(3)
C1 N1 H1' 29(4)
C21 N1 H1' 100(4)
C2 N1 H1' 149(4)

loop_
_geom_bond_atom_site_label_1
_geom_bond_atom_site_label_2
_geom_bond_distance
C1 N1 1.328(10)
C1 H1A 0.9800
C1 H1B 0.9800
C1 H1C 0.9800
C1 H1' 0.75(9)
C2 C3 1.372(5)
C2 N1 1.392(5)
C2 C19 1.417(5)
C3 C4 1.401(6)
C3 H3 0.9500
C4 C17 1.422(5)
C4 C5 1.468(5)
C5 C10 1.403(6)
C5 C6 1.410(5)
C6 C7 1.375(5)
C6 H6 0.9500
C7 C8 1.374(6)
C7 H7 0.9500
C8 C9 1.351(6)
C8 F1 1.370(5)
C9 C10 1.411(5)
C9 H9 0.9500
C10 C11 1.460(5)
C11 C12 1.401(6)
C11 C16 1.412(5)
C12 C13 1.350(6)
C12 H12 0.9500
C13 F2 1.371(5)
C13 C14 1.379(6)
C14 C15 1.369(6)
C14 H14 0.9500
C15 C16 1.407(5)
C15 H15 0.9500
C16 C17 1.459(5)
C17 C18 1.410(5)
C18 C19 1.379(5)
C18 H18 0.9500
C19 C20 1.447(5)
C20 C25 1.382(5)
C20 C21 1.414(5)
C21 C22 1.366(5)
C21 N1 1.389(5)
C22 C23 1.406(5)
C22 H22 0.9500
C23 C24 1.427(5)
C23 C37 1.457(5)
C24 C25 1.401(5)
C24 C26 1.459(5)
C25 H25 0.9500
C26 C27 1.407(5)
C26 C31 1.409(5)
C27 C28 1.374(5)
C27 H27 0.9500
C28 C29 1.371(6)
C28 H28 0.9500
C29 C30 1.352(6)
C29 F3 1.366(5)
C30 C31 1.400(5)
C30 H30 0.9500
C31 C32 1.458(5)
C32 C37 1.405(5)
C32 C33 1.407(5)
C33 C34 1.356(6)
C33 H33 0.9500
C34 C35 1.371(6)
C34 F4 1.373(5)
C35 C36 1.372(6)
C35 H35 0.9500
C36 C37 1.410(5)
C36 H36 0.9500
N1 H1' 1.56(11)
